data_7113910
loop_
_publ_author_name
'Nakai, Hidetaka'
'Tang, Yongjun'
'Gantzel, Peter'
'Meyer, Karsten'

_publ_section_title
;
 A new entry to N-heterocyclic carbene chemistry: synthesis and
 characterisation of a triscarbene complex of thallium(I)
;
_journal_coden_ASTM CHCOFS
_journal_issue 1
_journal_name_full
;
 Chemical Communications (Cambridge, United Kingdom)
;
_journal_page_first 24
_journal_page_last 25
_journal_paper_doi 10.1039/b209071f
_journal_year 2003
_chemical_formula_sum 'C42 H64 F3 N6 O5 S Tl'
_chemical_formula_weight 1026.42
_space_group_IT_number 14
_symmetry_cell_setting monoclinic
_symmetry_space_group_name_Hall '-P 2ybc'
_symmetry_space_group_name_H-M 'P 1 21/c 1'
_atom_sites_solution_hydrogens geom
_atom_sites_solution_primary direct
_atom_sites_solution_secondary difmap
_audit_creation_method SHELXL-97
_cell_angle_alpha 90.00
_cell_angle_beta 97.580(2)
_cell_angle_gamma 90.00
_cell_formula_units_Z 4
_cell_length_a 12.8495(12)
_cell_length_b 17.1020(16)
_cell_length_c 20.8654(19)
_cell_measurement_reflns_used 8994
_cell_measurement_temperature 100(2)
_cell_measurement_theta_max 26.80
_cell_measurement_theta_min 2.30
_cell_volume 4545.1(7)
_computing_cell_refinement 'Bruker SMART'
_computing_data_collection 'Bruker SMART'
_computing_data_reduction 'Bruker SAINT'
_computing_molecular_graphics 'Bruker SHELXTL'
_computing_publication_material 'Bruker SHELXTL'
_computing_structure_refinement 'SHELXL-97 (Sheldrick, 1997)'
_computing_structure_solution 'SHELXS-97 (Sheldrick, 1990)'
_diffrn_ambient_temperature 100(2)
_diffrn_measured_fraction_theta_full 0.988
_diffrn_measured_fraction_theta_max 0.988
_diffrn_measurement_device_type 'CCD area detector'
_diffrn_measurement_method 'phi and omega scans'
_diffrn_radiation_monochromator graphite
_diffrn_radiation_source 'fine-focus sealed tube'
_diffrn_radiation_type MoK\a
_diffrn_radiation_wavelength 0.71073
_diffrn_reflns_av_R_equivalents 0.0576
_diffrn_reflns_av_sigmaI/netI 0.0593
_diffrn_reflns_limit_h_max 16
_diffrn_reflns_limit_h_min -16
_diffrn_reflns_limit_k_max 22
_diffrn_reflns_limit_k_min -22
_diffrn_reflns_limit_l_max 26
_diffrn_reflns_limit_l_min -27
_diffrn_reflns_number 37907
_diffrn_reflns_theta_full 27.54
_diffrn_reflns_theta_max 27.54
_diffrn_reflns_theta_min 1.55
_exptl_absorpt_coefficient_mu 3.660
_exptl_absorpt_correction_T_max 0.6678
_exptl_absorpt_correction_T_min 0.1578
_exptl_absorpt_correction_type none
_exptl_crystal_colour colorless
_exptl_crystal_density_diffrn 1.500
_exptl_crystal_density_meas 0
_exptl_crystal_density_method 'not measured'
_exptl_crystal_description needle
_exptl_crystal_F_000 2088
_exptl_crystal_size_max 0.80
_exptl_crystal_size_mid 0.20
_exptl_crystal_size_min 0.12
_refine_diff_density_max 3.551
_refine_diff_density_min -1.487
_refine_diff_density_rms 0.134
_refine_ls_extinction_method none
_refine_ls_goodness_of_fit_ref 1.005
_refine_ls_hydrogen_treatment mixed
_refine_ls_matrix_type full
_refine_ls_number_parameters 535
_refine_ls_number_reflns 10351
_refine_ls_number_restraints 0
_refine_ls_restrained_S_all 1.005
_refine_ls_R_factor_all 0.0615
_refine_ls_R_factor_gt 0.0405
_refine_ls_shift/su_max 0.058
_refine_ls_shift/su_mean 0.004
_refine_ls_structure_factor_coef Fsqd
_refine_ls_weighting_details
;
calc w=1/[\s^2^(Fo^2^)+(0.0590P)^2^+0.0000P] where 
P=(Fo^2^+2Fc^2^)/3
;
_refine_ls_weighting_scheme calc
_refine_ls_wR_factor_gt 0.0954
_refine_ls_wR_factor_ref 0.1044
_reflns_number_gt 7932
_reflns_number_total 10351
_reflns_threshold_expression >2sigma(I)
_cod_duplicate_entry 7103627
_cod_data_source_file b209071f.txt
_cod_data_source_block complex
_cod_depositor_comments
;
The following automatic conversions were performed:

'_symmetry_cell_setting' value 'Monoclinic' changed to 'monoclinic'
according to
/usr/data/users/saulius/automatic-downloads/retrospective/RSC/lib/dictionaries/cif_core.dic
dictionary named 'cif_core.dic' version 2.4.2 from 2011-04-26.

Automatic conversion script
Id: cif_fix_values 2281 2013-09-26 08:29:07Z andrius 
;
_cod_original_sg_symbol_H-M P2(1)/c
_cod_database_code 7113910

loop_
_symmetry_equiv_pos_as_xyz
'x, y, z'
'-x, y+1/2, -z+1/2'
'-x, -y, -z'
'x, -y-1/2, z-1/2'

loop_
_atom_site_label
_atom_site_type_symbol
_atom_site_fract_x
_atom_site_fract_y
_atom_site_fract_z
_atom_site_U_iso_or_equiv
_atom_site_adp_type
_atom_site_occupancy
_atom_site_symmetry_multiplicity
_atom_site_calc_flag
_atom_site_refinement_flags
Tl1 Tl 0.681305(12) 0.673057(9) 0.198637(8) 0.02333(7) Uani 1 1 d .
C5 C 0.4372(3) 0.6211(3) 0.2019(2) 0.0245(9) Uani 1 1 d .
C6 C 0.4491(3) 0.6309(2) 0.1372(2) 0.0223(9) Uani 1 1 d .
C1 C 0.4647(3) 0.7056(3) 0.1120(2) 0.0222(9) Uani 1 1 d .
C2 C 0.4659(3) 0.7701(2) 0.1533(2) 0.0237(9) Uani 1 1 d .
C3 C 0.4611(3) 0.7614(3) 0.2193(2) 0.0257(10) Uani 1 1 d .
C4 C 0.4454(3) 0.6866(3) 0.2438(2) 0.0246(10) Uani 1 1 d .
C11 C 0.4219(4) 0.5398(3) 0.2287(2) 0.0310(11) Uani 1 1 d .
H11A H 0.3471 0.5264 0.2220 0.047 Uiso 1 1 calc R
H11B H 0.4476 0.5389 0.2750 0.047 Uiso 1 1 calc R
H11C H 0.4611 0.5016 0.2062 0.047 Uiso 1 1 calc R
C12 C 0.4421(3) 0.5600(2) 0.0929(2) 0.0232(9) Uani 1 1 d .
H12A H 0.3839 0.5262 0.1030 0.028 Uiso 1 1 calc R
H12B H 0.4250 0.5778 0.0476 0.028 Uiso 1 1 calc R
C7 C 0.4865(4) 0.7164(3) 0.0434(2) 0.0262(10) Uani 1 1 d .
H7A H 0.4202 0.7250 0.0152 0.039 Uiso 1 1 calc R
H7B H 0.5208 0.6694 0.0293 0.039 Uiso 1 1 calc R
H7C H 0.5325 0.7617 0.0410 0.039 Uiso 1 1 calc R
C8 C 0.4738(4) 0.8512(3) 0.1256(2) 0.0284(10) Uani 1 1 d .
H8A H 0.4373 0.8518 0.0807 0.034 Uiso 1 1 calc R
H8B H 0.4372 0.8885 0.1512 0.034 Uiso 1 1 calc R
C9 C 0.4760(4) 0.8309(3) 0.2648(3) 0.0358(12) Uani 1 1 d .
H9A H 0.5178 0.8710 0.2463 0.054 Uiso 1 1 calc R
H9B H 0.5125 0.8140 0.3067 0.054 Uiso 1 1 calc R
H9C H 0.4073 0.8526 0.2706 0.054 Uiso 1 1 calc R
C10 C 0.4347(4) 0.6751(3) 0.3142(2) 0.0334(11) Uani 1 1 d .
H10A H 0.4115 0.7247 0.3321 0.040 Uiso 1 1 calc R
H10B H 0.3800 0.6353 0.3181 0.040 Uiso 1 1 calc R
N1C N 0.5391(3) 0.51363(19) 0.09875(17) 0.0206(7) Uani 1 1 d .
N2C N 0.6980(3) 0.4755(2) 0.10720(17) 0.0233(8) Uani 1 1 d .
C13C C 0.6388(3) 0.5413(3) 0.1122(2) 0.0245(9) Uani 1 1 d .
C14C C 0.5360(4) 0.4336(2) 0.0860(2) 0.0254(10) Uani 1 1 d .
H14C H 0.4752 0.4021 0.0756 0.031 Uiso 1 1 calc R
C15C C 0.6365(3) 0.4102(2) 0.0913(2) 0.0249(9) Uani 1 1 d .
H15C H 0.6608 0.3586 0.0852 0.030 Uiso 1 1 calc R
C16C C 0.8146(4) 0.4708(3) 0.1131(2) 0.0290(10) Uani 1 1 d .
C17C C 0.8526(4) 0.4079(3) 0.1635(3) 0.0388(12) Uani 1 1 d .
H17A H 0.8287 0.4211 0.2049 0.058 Uiso 1 1 calc R
H17B H 0.9295 0.4056 0.1691 0.058 Uiso 1 1 calc R
H17C H 0.8239 0.3570 0.1487 0.058 Uiso 1 1 calc R
C18C C 0.8630(4) 0.5494(3) 0.1344(3) 0.0374(12) Uani 1 1 d .
H18A H 0.8346 0.5900 0.1038 0.056 Uiso 1 1 calc R
H18B H 0.9394 0.5466 0.1354 0.056 Uiso 1 1 calc R
H18C H 0.8462 0.5621 0.1777 0.056 Uiso 1 1 calc R
C19C C 0.8433(4) 0.4489(3) 0.0469(3) 0.0392(12) Uani 1 1 d .
H19A H 0.8176 0.3961 0.0355 0.059 Uiso 1 1 calc R
H19B H 0.9198 0.4503 0.0481 0.059 Uiso 1 1 calc R
H19C H 0.8111 0.4862 0.0146 0.059 Uiso 1 1 calc R
N1A N 0.5827(3) 0.8779(2) 0.12513(18) 0.0259(8) Uani 1 1 d .
N2A N 0.7493(3) 0.8835(2) 0.13320(18) 0.0245(8) Uani 1 1 d .
C13A C 0.6695(4) 0.8340(2) 0.1435(2) 0.0273(10) Uani 1 1 d .
C14A C 0.6079(4) 0.9520(2) 0.1038(2) 0.0280(10) Uani 1 1 d .
H14A H 0.5600 0.9923 0.0886 0.034 Uiso 1 1 calc R
C15A C 0.7124(4) 0.9551(2) 0.1091(2) 0.0273(10) Uani 1 1 d .
H15A H 0.7536 0.9982 0.0983 0.033 Uiso 1 1 calc R
C16A C 0.8619(4) 0.8594(3) 0.1468(2) 0.0263(10) Uani 1 1 d .
C17A C 0.9328(4) 0.9236(3) 0.1266(2) 0.0321(11) Uani 1 1 d .
H17D H 0.9139 0.9348 0.0804 0.048 Uiso 1 1 calc R
H17E H 1.0061 0.9063 0.1345 0.048 Uiso 1 1 calc R
H17F H 0.9242 0.9710 0.1517 0.048 Uiso 1 1 calc R
C18A C 0.8886(4) 0.8431(3) 0.2188(2) 0.0313(11) Uani 1 1 d .
H18D H 0.8765 0.8904 0.2434 0.047 Uiso 1 1 calc R
H18E H 0.9625 0.8278 0.2283 0.047 Uiso 1 1 calc R
H18F H 0.8441 0.8007 0.2313 0.047 Uiso 1 1 calc R
C19A C 0.8770(4) 0.7858(3) 0.1068(2) 0.0297(10) Uani 1 1 d .
H19D H 0.8317 0.7439 0.1193 0.045 Uiso 1 1 calc R
H19E H 0.9505 0.7691 0.1150 0.045 Uiso 1 1 calc R
H19F H 0.8585 0.7975 0.0608 0.045 Uiso 1 1 calc R
N1B N 0.5333(3) 0.6500(2) 0.35257(19) 0.0260(8) Uani 1 1 d .
N2B N 0.6876(3) 0.6067(2) 0.38187(18) 0.0271(8) Uani 1 1 d .
C13B C 0.6241(4) 0.6324(3) 0.3287(2) 0.0287(10) Uani 1 1 d .
C14B C 0.5402(4) 0.6353(3) 0.4177(2) 0.0300(11) Uani 1 1 d .
H14B H 0.4865 0.6430 0.4444 0.036 Uiso 1 1 calc R
C15B C 0.6365(4) 0.6081(3) 0.4364(2) 0.0290(10) Uani 1 1 d .
H15B H 0.6648 0.5927 0.4789 0.035 Uiso 1 1 calc R
C16B C 0.7948(4) 0.5752(3) 0.3780(2) 0.0312(11) Uani 1 1 d .
C17B C 0.8447(4) 0.5487(3) 0.4449(2) 0.0419(13) Uani 1 1 d .
H17G H 0.8469 0.5928 0.4751 0.063 Uiso 1 1 calc R
H17H H 0.9162 0.5302 0.4425 0.063 Uiso 1 1 calc R
H17I H 0.8029 0.5063 0.4600 0.063 Uiso 1 1 calc R
C18B C 0.8627(4) 0.6404(3) 0.3552(3) 0.0446(13) Uani 1 1 d .
H18G H 0.8415 0.6501 0.3090 0.067 Uiso 1 1 calc R
H18H H 0.9366 0.6246 0.3623 0.067 Uiso 1 1 calc R
H18I H 0.8534 0.6882 0.3797 0.067 Uiso 1 1 calc R
C19B C 0.7853(5) 0.5077(3) 0.3303(3) 0.0486(15) Uani 1 1 d .
H19G H 0.7523 0.4630 0.3491 0.073 Uiso 1 1 calc R
H19H H 0.8553 0.4928 0.3209 0.073 Uiso 1 1 calc R
H19I H 0.7421 0.5238 0.2903 0.073 Uiso 1 1 calc R
O4 O 0.3073(3) 0.3756(3) 0.0902(2) 0.0590(12) Uani 1 1 d .
C14 C 0.2570(5) 0.3342(3) 0.0355(3) 0.0469(14) Uani 1 1 d .
H14D H 0.2797 0.2788 0.0367 0.056 Uiso 1 1 calc R
H14E H 0.2739 0.3582 -0.0051 0.056 Uiso 1 1 calc R
C15 C 0.1394(4) 0.3401(3) 0.0397(3) 0.0450(14) Uani 1 1 d .
H15D H 0.1043 0.2890 0.0303 0.054 Uiso 1 1 calc R
H15E H 0.1057 0.3795 0.0089 0.054 Uiso 1 1 calc R
C16 C 0.1342(4) 0.3651(3) 0.1101(3) 0.0416(13) Uani 1 1 d .
H16A H 0.1075 0.4192 0.1121 0.050 Uiso 1 1 calc R
H16B H 0.0885 0.3295 0.1313 0.050 Uiso 1 1 calc R
C17 C 0.2462(4) 0.3594(4) 0.1409(3) 0.0483(15) Uani 1 1 d .
H17J H 0.2608 0.3981 0.1763 0.058 Uiso 1 1 calc R
H17K H 0.2616 0.3064 0.1588 0.058 Uiso 1 1 calc R
O5 O 0.1398(3) 0.5621(2) 0.18121(19) 0.0438(9) Uani 1 1 d .
C18 C 0.1150(5) 0.5830(3) 0.2439(3) 0.0439(13) Uani 1 1 d .
H18J H 0.1759 0.5733 0.2772 0.053 Uiso 1 1 calc R
H18K H 0.0548 0.5517 0.2547 0.053 Uiso 1 1 calc R
C19 C 0.0874(5) 0.6694(3) 0.2409(3) 0.0439(13) Uani 1 1 d .
H19J H 0.1062 0.6951 0.2833 0.053 Uiso 1 1 calc R
H19K H 0.0119 0.6778 0.2259 0.053 Uiso 1 1 calc R
C20 C 0.1557(4) 0.6983(4) 0.1914(3) 0.0452(15) Uani 1 1 d .
H20A H 0.1268 0.7468 0.1700 0.054 Uiso 1 1 calc R
H20B H 0.2286 0.7082 0.2117 0.054 Uiso 1 1 calc R
C21 C 0.1510(4) 0.6316(3) 0.1445(3) 0.0452(14) Uani 1 1 d .
H21A H 0.0905 0.6377 0.1102 0.054 Uiso 1 1 calc R
H21B H 0.2162 0.6293 0.1239 0.054 Uiso 1 1 calc R
S1 S 0.77413(9) 0.16345(6) 0.05630(6) 0.0249(2) Uani 1 1 d .
O1 O 0.7420(3) 0.2327(2) 0.08745(19) 0.0466(10) Uani 1 1 d .
O2 O 0.6898(3) 0.1188(2) 0.02239(17) 0.0367(8) Uani 1 1 d .
O3 O 0.8545(3) 0.1177(2) 0.09323(18) 0.0422(9) Uani 1 1 d .
C13 C 0.8387(4) 0.2032(3) -0.0090(3) 0.0404(13) Uani 1 1 d .
F1 F 0.9189(3) 0.2485(2) 0.0124(2) 0.0647(11) Uani 1 1 d .
F2 F 0.8763(4) 0.1475(2) -0.0434(2) 0.0803(14) Uani 1 1 d .
F3 F 0.7731(3) 0.2471(2) -0.04835(18) 0.0711(12) Uani 1 1 d .

loop_
_atom_site_aniso_label
_atom_site_aniso_U_11
_atom_site_aniso_U_22
_atom_site_aniso_U_33
_atom_site_aniso_U_23
_atom_site_aniso_U_13
_atom_site_aniso_U_12
Tl1 0.02675(10) 0.01781(9) 0.02536(10) -0.00031(7) 0.00314(6) 0.00157(7)
C5 0.022(2) 0.022(2) 0.031(3) 0.0003(19) 0.0087(19) 0.0025(17)
C6 0.023(2) 0.015(2) 0.029(2) -0.0021(18) 0.0011(18) -0.0005(16)
C1 0.020(2) 0.020(2) 0.026(2) 0.0008(18) -0.0002(17) -0.0003(16)
C2 0.023(2) 0.014(2) 0.033(3) 0.0022(18) 0.0022(18) 0.0021(16)
C3 0.027(2) 0.019(2) 0.031(3) -0.0052(19) 0.0034(19) 0.0056(17)
C4 0.022(2) 0.028(2) 0.024(2) -0.0003(18) 0.0060(18) 0.0046(17)
C11 0.040(3) 0.025(2) 0.031(3) 0.005(2) 0.013(2) -0.002(2)
C12 0.028(2) 0.016(2) 0.026(2) -0.0011(17) 0.0016(18) 0.0019(17)
C7 0.031(2) 0.023(2) 0.024(2) 0.0027(19) 0.0026(19) -0.0048(18)
C8 0.032(3) 0.015(2) 0.038(3) -0.0004(19) 0.003(2) 0.0055(18)
C9 0.044(3) 0.026(3) 0.036(3) -0.007(2) 0.003(2) 0.009(2)
C10 0.034(3) 0.039(3) 0.029(3) -0.004(2) 0.009(2) 0.007(2)
N1C 0.0280(19) 0.0130(17) 0.0208(18) -0.0026(14) 0.0030(14) 0.0004(14)
N2C 0.0290(19) 0.0179(18) 0.023(2) -0.0034(15) 0.0040(15) 0.0022(15)
C13C 0.027(2) 0.021(2) 0.026(2) -0.0009(18) 0.0043(18) 0.0016(17)
C14C 0.037(3) 0.013(2) 0.026(2) -0.0057(17) 0.0040(19) -0.0064(18)
C15C 0.037(3) 0.015(2) 0.024(2) -0.0014(17) 0.0086(19) 0.0009(18)
C16C 0.032(2) 0.023(2) 0.032(3) -0.008(2) 0.003(2) 0.0040(19)
C17C 0.036(3) 0.038(3) 0.041(3) -0.004(2) 0.002(2) 0.009(2)
C18C 0.030(3) 0.032(3) 0.050(3) -0.011(2) 0.006(2) -0.001(2)
C19C 0.038(3) 0.037(3) 0.043(3) -0.009(2) 0.012(2) 0.006(2)
N1A 0.037(2) 0.0135(18) 0.026(2) 0.0005(15) 0.0002(16) 0.0013(15)
N2A 0.033(2) 0.0169(18) 0.023(2) 0.0006(15) -0.0007(16) -0.0042(15)
C13A 0.031(2) 0.018(2) 0.032(3) 0.0016(19) 0.001(2) -0.0010(18)
C14A 0.048(3) 0.010(2) 0.025(2) 0.0010(17) 0.002(2) 0.0009(19)
C15A 0.045(3) 0.012(2) 0.025(2) 0.0006(17) 0.005(2) -0.0034(18)
C16A 0.034(3) 0.021(2) 0.024(2) -0.0029(19) 0.0039(19) -0.0036(19)
C17A 0.040(3) 0.029(3) 0.028(3) -0.006(2) 0.006(2) -0.012(2)
C18A 0.035(3) 0.030(3) 0.028(3) 0.000(2) 0.002(2) -0.006(2)
C19A 0.038(3) 0.019(2) 0.033(3) -0.003(2) 0.006(2) -0.0049(19)
N1B 0.031(2) 0.0231(19) 0.025(2) -0.0015(16) 0.0081(16) 0.0021(15)
N2B 0.037(2) 0.025(2) 0.020(2) 0.0018(16) 0.0071(16) 0.0054(16)
C13B 0.036(3) 0.029(3) 0.021(2) 0.0034(19) 0.0044(19) 0.007(2)
C14B 0.042(3) 0.026(3) 0.024(2) -0.003(2) 0.010(2) -0.011(2)
C15B 0.042(3) 0.030(3) 0.015(2) 0.0019(19) 0.005(2) -0.003(2)
C16B 0.035(3) 0.032(3) 0.026(3) 0.001(2) 0.000(2) 0.005(2)
C17B 0.050(3) 0.043(3) 0.032(3) 0.000(2) -0.001(2) 0.013(3)
C18B 0.037(3) 0.050(3) 0.048(4) 0.009(3) 0.008(3) 0.001(3)
C19B 0.050(3) 0.047(4) 0.046(4) -0.014(3) -0.002(3) 0.016(3)
O4 0.045(2) 0.075(3) 0.060(3) -0.011(2) 0.015(2) -0.026(2)
C14 0.046(3) 0.047(4) 0.049(4) 0.001(3) 0.010(3) -0.001(3)
C15 0.038(3) 0.054(4) 0.046(3) -0.001(3) 0.013(3) -0.006(2)
C16 0.042(3) 0.033(3) 0.052(4) -0.007(3) 0.015(3) -0.006(2)
C17 0.044(3) 0.057(4) 0.044(4) -0.011(3) 0.008(3) -0.013(3)
O5 0.054(2) 0.032(2) 0.046(2) 0.0075(17) 0.0106(18) 0.0016(17)
C18 0.052(3) 0.037(3) 0.044(3) 0.011(3) 0.010(3) 0.007(3)
C19 0.051(3) 0.038(3) 0.042(3) 0.008(2) 0.003(3) 0.003(2)
C20 0.035(3) 0.037(3) 0.060(4) 0.018(3) -0.002(3) -0.002(2)
C21 0.036(3) 0.054(4) 0.047(4) 0.015(3) 0.009(3) 0.004(3)
S1 0.0296(6) 0.0180(5) 0.0280(6) 0.0041(4) 0.0071(5) 0.0009(4)
O1 0.068(3) 0.0242(19) 0.053(3) -0.0050(17) 0.031(2) 0.0047(18)
O2 0.0331(19) 0.034(2) 0.042(2) 0.0076(16) 0.0013(15) -0.0042(15)
O3 0.042(2) 0.0289(19) 0.052(2) 0.0110(17) -0.0092(17) -0.0007(16)
C13 0.039(3) 0.035(3) 0.051(4) 0.006(3) 0.020(3) 0.001(2)
F1 0.050(2) 0.050(2) 0.097(3) 0.013(2) 0.019(2) -0.0197(17)
F2 0.121(4) 0.049(2) 0.088(3) -0.013(2) 0.077(3) -0.006(2)
F3 0.070(2) 0.083(3) 0.063(3) 0.049(2) 0.018(2) 0.002(2)

loop_
_atom_type_symbol
_atom_type_description
_atom_type_scat_dispersion_real
_atom_type_scat_dispersion_imag
_atom_type_scat_source
C C 0.0033 0.0016 'International Tables Vol C Tables 4.2.6.8 and 6.1.1.4'
H H 0.0000 0.0000 'International Tables Vol C Tables 4.2.6.8 and 6.1.1.4'
N N 0.0061 0.0033 'International Tables Vol C Tables 4.2.6.8 and 6.1.1.4'
O O 0.0106 0.0060 'International Tables Vol C Tables 4.2.6.8 and 6.1.1.4'
F F 0.0171 0.0103 'International Tables Vol C Tables 4.2.6.8 and 6.1.1.4'
S S 0.1246 0.1234 'International Tables Vol C Tables 4.2.6.8 and 6.1.1.4'
Tl Tl -2.8358 9.6688 'International Tables Vol C Tables 4.2.6.8 and 6.1.1.4'

loop_
_geom_angle_atom_site_label_1
_geom_angle_atom_site_label_2
_geom_angle_atom_site_label_3
_geom_angle
C13C Tl1 C13A 118.90(12)
C13C Tl1 C13B 109.65(13)
C13A Tl1 C13B 124.05(13)
C6 C5 C4 119.8(4)
C6 C5 C11 120.2(4)
C4 C5 C11 119.9(4)
C5 C6 C1 120.8(4)
C5 C6 C12 119.3(4)
C1 C6 C12 119.9(4)
C2 C1 C6 118.4(4)
C2 C1 C7 120.1(4)
C6 C1 C7 121.3(4)
C3 C2 C1 121.7(4)
C3 C2 C8 119.3(4)
C1 C2 C8 118.9(4)
C2 C3 C4 119.0(4)
C2 C3 C9 121.0(4)
C4 C3 C9 120.0(4)
C3 C4 C5 119.9(4)
C3 C4 C10 120.7(4)
C5 C4 C10 119.4(4)
N1C C12 C6 113.5(3)
N1A C8 C2 113.5(4)
N1B C10 C4 112.8(4)
C13C N1C C14C 112.5(4)
C13C N1C C12 126.6(3)
C14C N1C C12 120.8(4)
C13C N2C C15C 112.2(4)
C13C N2C C16C 126.9(4)
C15C N2C C16C 120.8(3)
N1C C13C N2C 102.5(3)
N1C C13C Tl1 119.6(3)
N2C C13C Tl1 128.8(3)
C15C C14C N1C 105.9(4)
C14C C15C N2C 106.9(4)
N2C C16C C18C 110.1(4)
N2C C16C C19C 107.5(4)
C18C C16C C19C 110.1(4)
N2C C16C C17C 108.6(4)
C18C C16C C17C 109.7(4)
C19C C16C C17C 110.8(4)
C13A N1A C14A 112.1(4)
C13A N1A C8 124.9(4)
C14A N1A C8 123.0(4)
C13A N2A C15A 112.2(4)
C13A N2A C16A 121.8(4)
C15A N2A C16A 126.0(4)
N1A C13A N2A 102.6(4)
N1A C13A Tl1 128.2(3)
N2A C13A Tl1 129.2(3)
C15A C14A N1A 106.5(4)
C14A C15A N2A 106.6(4)
N2A C16A C17A 110.5(4)
N2A C16A C18A 109.0(4)
C17A C16A C18A 109.9(4)
N2A C16A C19A 108.1(4)
C17A C16A C19A 108.5(4)
C18A C16A C19A 110.9(4)
C13B N1B C14B 112.1(4)
C13B N1B C10 125.7(4)
C14B N1B C10 122.1(4)
C13B N2B C15B 111.5(4)
C13B N2B C16B 122.1(4)
C15B N2B C16B 126.3(4)
N2B C13B N1B 102.9(4)
N2B C13B Tl1 128.6(3)
N1B C13B Tl1 127.4(3)
C15B C14B N1B 106.8(4)
C14B C15B N2B 106.8(4)
N2B C16B C19B 108.3(4)
N2B C16B C17B 109.7(4)
C19B C16B C17B 111.2(4)
N2B C16B C18B 108.8(4)
C19B C16B C18B 110.5(5)
C17B C16B C18B 108.2(4)
C14 O4 C17 105.2(4)
O4 C14 C15 105.6(5)
C14 C15 C16 103.9(5)
C17 C16 C15 103.4(4)
O4 C17 C16 105.1(5)
C18 O5 C21 109.4(4)
O5 C18 C19 106.5(4)
C18 C19 C20 101.1(5)
C21 C20 C19 102.6(5)
O5 C21 C20 106.3(5)
O2 S1 O3 114.7(2)
O2 S1 O1 114.7(2)
O3 S1 O1 115.8(2)
O2 S1 C13 102.7(2)
O3 S1 C13 103.9(2)
O1 S1 C13 102.6(2)
F1 C13 F2 106.4(4)
F1 C13 F3 106.3(5)
F2 C13 F3 108.7(5)
F1 C13 S1 112.2(4)
F2 C13 S1 111.9(4)
F3 C13 S1 111.1(3)

loop_
_geom_bond_atom_site_label_1
_geom_bond_atom_site_label_2
_geom_bond_distance
Tl1 C13C 2.893(4)
Tl1 C13A 2.979(4)
Tl1 C13B 2.985(5)
C5 C6 1.388(6)
C5 C4 1.416(6)
C5 C11 1.522(6)
C6 C1 1.406(6)
C6 C12 1.520(6)
C1 C2 1.399(6)
C1 C7 1.505(6)
C2 C3 1.396(6)
C2 C8 1.511(6)
C3 C4 1.403(6)
C3 C9 1.517(6)
C4 C10 1.505(6)
C12 N1C 1.469(5)
C8 N1A 1.472(6)
C10 N1B 1.470(6)
N1C C13C 1.360(5)
N1C C14C 1.394(5)
N2C C13C 1.369(5)
N2C C15C 1.383(5)
N2C C16C 1.489(6)
C14C C15C 1.343(6)
C16C C18C 1.522(6)
C16C C19C 1.523(7)
C16C C17C 1.539(7)
N1A C13A 1.358(6)
N1A C14A 1.395(5)
N2A C13A 1.368(5)
N2A C15A 1.385(5)
N2A C16A 1.495(6)
C14A C15A 1.335(7)
C16A C17A 1.522(6)
C16A C18A 1.523(7)
C16A C19A 1.537(6)
N1B C13B 1.361(6)
N1B C14B 1.374(6)
N2B C13B 1.361(6)
N2B C15B 1.387(6)
N2B C16B 1.492(6)
C14B C15B 1.331(7)
C16B C19B 1.518(7)
C16B C17B 1.525(7)
C16B C18B 1.530(7)
O4 C14 1.425(7)
O4 C17 1.426(7)
C14 C15 1.528(8)
C15 C16 1.540(8)
C16 C17 1.500(8)
O5 C18 1.431(6)
O5 C21 1.432(6)
C18 C19 1.520(7)
C19 C20 1.523(8)
C20 C21 1.500(9)
S1 O2 1.434(3)
S1 O3 1.436(3)
S1 O1 1.437(3)
S1 C13 1.818(5)
C13 F1 1.320(6)
C13 F2 1.322(6)
C13 F3 1.328(6)
